data_4112091
loop_
_publ_author_name
'Chunming Cui'
'Marilyn M. Olmstead'
'James C. Fettinger'
'Geoffrey H. Spikes'
'Philip P. Power'

_publ_section_title
;
 Reactions of the Heavier Group 14 Element Alkyne Analogues Ar'EEAr' (Ar'
 = C6H3-2,6(C6H3-2,6-Pri2)2; E = Ge, Sn) with Unsaturated Molecules:
 Probing the Character of the EE Multiple Bonds
;
_journal_name_full 'Journal of the American Chemical Society'
_journal_page_first 17530
_journal_page_last 17541
_journal_paper_doi 10.1021/ja055372s
_journal_volume 127
_journal_year 2005
_chemical_formula_sum 'C66 H90 N Si Sn2'
_chemical_formula_weight 1162.86
_chemical_name_common Dipp*Sn(N-SiMe3)SnDipp*.0.5n-hexane
_chemical_name_systematic
; 
 ? 
;
_space_group_IT_number 15
_symmetry_cell_setting monoclinic
_symmetry_space_group_name_Hall '-I 2ya'
_symmetry_space_group_name_H-M 'I 1 2/a 1'
_atom_sites_solution_hydrogens geom
_atom_sites_solution_primary direct
_atom_sites_solution_secondary difmap
_audit_creation_method SHELXL-97
_cell_angle_alpha 90.00
_cell_angle_beta 96.47(3)
_cell_angle_gamma 90.00
_cell_formula_units_Z 8
_cell_length_a 21.694(4)
_cell_length_b 18.392(4)
_cell_length_c 32.292(7)
_cell_measurement_reflns_used 844
_cell_measurement_temperature 93(2)
_cell_measurement_theta_max 20.0
_cell_measurement_theta_min 2.2
_cell_volume 12802(5)
_computing_cell_refinement 'SMART 5.054 (Bruker, 2002)'
_computing_data_collection 'SMART 5.054 (Bruker, 2002)'
_computing_data_reduction 'SAINT 6.36A (Bruker, 2002)'
_computing_molecular_graphics 'SHELXTL 5.1, XP (Sheldrick, 1994)'
_computing_publication_material 'SHELXL-97 (Sheldrick, 1997)'
_computing_structure_refinement 'SHELXL-97 (Sheldrick, 1997)'
_computing_structure_solution 'SHELXS-97 (Sheldrick, 1990)'
_diffrn_ambient_temperature 93(2)
_diffrn_detector_area_resol_mean 8.3
_diffrn_measured_fraction_theta_full 1.000
_diffrn_measured_fraction_theta_max 1.000
_diffrn_measurement_device_type 'Bruker SMART 1000'
_diffrn_measurement_method \w
_diffrn_radiation_monochromator graphite
_diffrn_radiation_source 'normal-focus sealed tube'
_diffrn_radiation_type MoK\a
_diffrn_radiation_wavelength 0.71073
_diffrn_reflns_av_R_equivalents 0.135
_diffrn_reflns_av_sigmaI/netI 0.100
_diffrn_reflns_limit_h_max 25
_diffrn_reflns_limit_h_min -26
_diffrn_reflns_limit_k_max 22
_diffrn_reflns_limit_k_min -22
_diffrn_reflns_limit_l_max 38
_diffrn_reflns_limit_l_min -38
_diffrn_reflns_number 60542
_diffrn_reflns_theta_full 25.35
_diffrn_reflns_theta_max 25.35
_diffrn_reflns_theta_min 1.28
_diffrn_standards_number 0
_exptl_absorpt_coefficient_mu 0.835
_exptl_absorpt_correction_T_max 0.983
_exptl_absorpt_correction_T_min 0.906
_exptl_absorpt_correction_type multi-scan
_exptl_absorpt_process_details 'SADABS 2.05 (Sheldrick, 2002)'
_exptl_crystal_colour orange
_exptl_crystal_density_diffrn 1.207
_exptl_crystal_description plate
_exptl_crystal_F_000 4856
_exptl_crystal_size_max 0.12
_exptl_crystal_size_mid 0.10
_exptl_crystal_size_min 0.02
_refine_diff_density_max 1.790
_refine_diff_density_min -0.906
_refine_diff_density_rms 0.146
_refine_ls_extinction_method none
_refine_ls_goodness_of_fit_ref 1.023
_refine_ls_hydrogen_treatment constr
_refine_ls_matrix_type full
_refine_ls_number_parameters 637
_refine_ls_number_reflns 11720
_refine_ls_number_restraints 0
_refine_ls_restrained_S_all 1.023
_refine_ls_R_factor_all 0.1207
_refine_ls_R_factor_gt 0.0577
_refine_ls_shift/su_max 0.002
_refine_ls_shift/su_mean 0.000
_refine_ls_structure_factor_coef Fsqd
_refine_ls_weighting_details 'calc w=1/[\s^2^(Fo^2^)+(0.0790P)^2^+80.6413P] where P=(Fo^2^+2Fc^2^)/3'
_refine_ls_weighting_scheme calc
_refine_ls_wR_factor_gt 0.1433
_refine_ls_wR_factor_ref 0.1736
_reflns_number_gt 7157
_reflns_number_total 11720
_reflns_threshold_expression I>2\s(I)
_cod_data_source_file ja055372ssi20050805_073641.cif
_cod_data_source_block ar86
_cod_original_cell_volume 12803(4)
_cod_original_sg_symbol_H-M 'I 2/a'
_cod_database_code 4112091

loop_
_symmetry_equiv_pos_as_xyz
'x, y, z'
'-x+1/2, y, -z'
'x+1/2, y+1/2, z+1/2'
'-x+1, y+1/2, -z+1/2'
'-x, -y, -z'
'x-1/2, -y, z'
'-x+1/2, -y+1/2, -z+1/2'
'x, -y+1/2, z+1/2'

loop_
_atom_site_label
_atom_site_type_symbol
_atom_site_fract_x
_atom_site_fract_y
_atom_site_fract_z
_atom_site_U_iso_or_equiv
_atom_site_adp_type
_atom_site_occupancy
_atom_site_symmetry_multiplicity
_atom_site_calc_flag
_atom_site_refinement_flags
_atom_site_disorder_assembly
_atom_site_disorder_group
Sn1 Sn 0.51615(2) 0.28602(3) 0.066461(16) 0.02155(15) Uani 1 1 d . . .
Sn2 Sn 0.43876(2) 0.22981(3) 0.145382(15) 0.02126(15) Uani 1 1 d . . .
Si1 Si 0.37268(9) 0.23535(11) 0.04156(6) 0.0209(4) Uani 1 1 d . . .
N1 N 0.4328(3) 0.2389(3) 0.08162(18) 0.0208(13) Uani 1 1 d . . .
C1 C 0.5492(3) 0.2178(4) 0.0148(2) 0.0171(15) Uani 1 1 d . . .
C2 C 0.5505(3) 0.2341(4) -0.0275(2) 0.0172(15) Uani 1 1 d . . .
C3 C 0.5872(3) 0.1916(4) -0.0510(2) 0.0233(17) Uani 1 1 d . . .
H3A H 0.5886 0.2027 -0.0796 0.028 Uiso 1 1 calc R . .
C4 C 0.6214(3) 0.1336(4) -0.0335(2) 0.0249(17) Uani 1 1 d . . .
H4A H 0.6452 0.1047 -0.0502 0.030 Uiso 1 1 calc R . .
C5 C 0.6208(3) 0.1182(4) 0.0079(2) 0.0214(16) Uani 1 1 d . . .
H5A H 0.6442 0.0784 0.0201 0.026 Uiso 1 1 calc R . .
C6 C 0.5862(3) 0.1604(4) 0.0322(2) 0.0165(15) Uani 1 1 d . . .
C7 C 0.5909(3) 0.1478(4) 0.0787(2) 0.0161(15) Uani 1 1 d . . .
C8 C 0.5535(3) 0.0955(4) 0.0960(2) 0.0171(15) Uani 1 1 d . . .
C9 C 0.5602(3) 0.0863(4) 0.1390(2) 0.0247(17) Uani 1 1 d . . .
H9A H 0.5359 0.0510 0.1511 0.030 Uiso 1 1 calc R . .
C10 C 0.6019(3) 0.1280(4) 0.1643(2) 0.0275(18) Uani 1 1 d . . .
H10A H 0.6057 0.1209 0.1936 0.033 Uiso 1 1 calc R . .
C11 C 0.6376(3) 0.1792(4) 0.1478(3) 0.0280(18) Uani 1 1 d . . .
H11A H 0.6655 0.2076 0.1659 0.034 Uiso 1 1 calc R . .
C12 C 0.6339(3) 0.1904(4) 0.1049(2) 0.0199(16) Uani 1 1 d . . .
C13 C 0.5196(3) 0.3007(4) -0.0470(2) 0.0184(15) Uani 1 1 d . . .
C14 C 0.4667(3) 0.2953(4) -0.0771(2) 0.0227(17) Uani 1 1 d . . .
C15 C 0.4391(4) 0.3579(4) -0.0938(2) 0.0253(17) Uani 1 1 d . . .
H15A H 0.4040 0.3542 -0.1142 0.030 Uiso 1 1 calc R . .
C16 C 0.4613(4) 0.4253(4) -0.0817(2) 0.0287(18) Uani 1 1 d . . .
H16A H 0.4408 0.4678 -0.0928 0.034 Uiso 1 1 calc R . .
C17 C 0.5144(4) 0.4311(4) -0.0528(3) 0.0299(19) Uani 1 1 d . . .
H17A H 0.5297 0.4780 -0.0446 0.036 Uiso 1 1 calc R . .
C18 C 0.5446(3) 0.3705(4) -0.0360(2) 0.0217(16) Uani 1 1 d . . .
C19 C 0.5084(3) 0.0494(4) 0.0674(2) 0.0169(15) Uani 1 1 d . . .
H19A H 0.4964 0.0778 0.0413 0.020 Uiso 1 1 calc R . .
C20 C 0.5389(3) -0.0214(4) 0.0553(3) 0.0265(18) Uani 1 1 d . . .
H20A H 0.5752 -0.0101 0.0410 0.040 Uiso 1 1 calc R . .
H20B H 0.5091 -0.0497 0.0367 0.040 Uiso 1 1 calc R . .
H20C H 0.5518 -0.0497 0.0805 0.040 Uiso 1 1 calc R . .
C21 C 0.4490(3) 0.0316(4) 0.0870(2) 0.0263(18) Uani 1 1 d . . .
H21A H 0.4306 0.0767 0.0961 0.039 Uiso 1 1 calc R . .
H21B H 0.4591 -0.0005 0.1110 0.039 Uiso 1 1 calc R . .
H21C H 0.4194 0.0072 0.0663 0.039 Uiso 1 1 calc R . .
C22 C 0.6787(4) 0.2417(4) 0.0869(3) 0.0303(19) Uani 1 1 d . . .
H22A H 0.6598 0.2550 0.0582 0.036 Uiso 1 1 calc R . .
C23 C 0.7391(4) 0.2013(5) 0.0822(3) 0.045(2) Uani 1 1 d . . .
H23A H 0.7300 0.1572 0.0656 0.067 Uiso 1 1 calc R . .
H23B H 0.7594 0.1880 0.1098 0.067 Uiso 1 1 calc R . .
H23C H 0.7667 0.2328 0.0682 0.067 Uiso 1 1 calc R . .
C24 C 0.6919(4) 0.3120(4) 0.1105(3) 0.042(2) Uani 1 1 d . . .
H24A H 0.6526 0.3358 0.1147 0.063 Uiso 1 1 calc R . .
H24B H 0.7163 0.3441 0.0945 0.063 Uiso 1 1 calc R . .
H24C H 0.7152 0.3016 0.1376 0.063 Uiso 1 1 calc R . .
C25 C 0.6071(3) 0.3772(4) -0.0093(2) 0.0260(18) Uani 1 1 d . . .
H25A H 0.6095 0.3370 0.0117 0.031 Uiso 1 1 calc R . .
C26 C 0.6162(4) 0.4487(5) 0.0148(3) 0.043(2) Uani 1 1 d . . .
H26A H 0.5811 0.4565 0.0309 0.065 Uiso 1 1 calc R . .
H26B H 0.6185 0.4889 -0.0049 0.065 Uiso 1 1 calc R . .
H26C H 0.6548 0.4464 0.0337 0.065 Uiso 1 1 calc R . .
C27 C 0.6593(3) 0.3648(5) -0.0369(3) 0.035(2) Uani 1 1 d . . .
H27A H 0.6995 0.3715 -0.0203 0.053 Uiso 1 1 calc R . .
H27B H 0.6552 0.3998 -0.0599 0.053 Uiso 1 1 calc R . .
H27C H 0.6565 0.3153 -0.0481 0.053 Uiso 1 1 calc R . .
C28 C 0.4405(4) 0.2225(4) -0.0923(2) 0.0277(18) Uani 1 1 d . . .
H28A H 0.4563 0.1849 -0.0714 0.033 Uiso 1 1 calc R . .
C29 C 0.3699(4) 0.2193(5) -0.0969(3) 0.040(2) Uani 1 1 d . . .
H29A H 0.3549 0.2343 -0.0706 0.060 Uiso 1 1 calc R . .
H29B H 0.3562 0.1695 -0.1036 0.060 Uiso 1 1 calc R . .
H29C H 0.3531 0.2521 -0.1193 0.060 Uiso 1 1 calc R . .
C30 C 0.4628(4) 0.2012(5) -0.1346(3) 0.044(2) Uani 1 1 d . . .
H30A H 0.5082 0.2026 -0.1321 0.066 Uiso 1 1 calc R . .
H30B H 0.4459 0.2356 -0.1561 0.066 Uiso 1 1 calc R . .
H30C H 0.4484 0.1520 -0.1423 0.066 Uiso 1 1 calc R . .
C31 C 0.3418(3) 0.2257(4) 0.1636(2) 0.0182(15) Uani 1 1 d . . .
C32 C 0.3126(3) 0.1630(4) 0.1766(2) 0.0191(16) Uani 1 1 d . . .
C33 C 0.2564(3) 0.1687(4) 0.1943(2) 0.0226(16) Uani 1 1 d . . .
H33A H 0.2367 0.1258 0.2026 0.027 Uiso 1 1 calc R . .
C34 C 0.2296(3) 0.2355(4) 0.1998(2) 0.0227(16) Uani 1 1 d . . .
H34A H 0.1912 0.2384 0.2112 0.027 Uiso 1 1 calc R . .
C35 C 0.2590(3) 0.2989(4) 0.1885(2) 0.0216(16) Uani 1 1 d . . .
H35A H 0.2410 0.3450 0.1928 0.026 Uiso 1 1 calc R . .
C36 C 0.3149(3) 0.2945(4) 0.1709(2) 0.0199(16) Uani 1 1 d . . .
C37 C 0.3501(3) 0.3614(4) 0.1612(2) 0.0207(16) Uani 1 1 d . . .
C38 C 0.3293(4) 0.4082(4) 0.1274(2) 0.0288(18) Uani 1 1 d . . .
C39 C 0.3702(4) 0.4609(5) 0.1164(3) 0.039(2) Uani 1 1 d . . .
H39A H 0.3575 0.4920 0.0935 0.047 Uiso 1 1 calc R . .
C40 C 0.4289(4) 0.4698(5) 0.1377(3) 0.049(3) Uani 1 1 d . . .
H40A H 0.4565 0.5047 0.1284 0.059 Uiso 1 1 calc R . .
C41 C 0.4470(4) 0.4276(5) 0.1725(3) 0.037(2) Uani 1 1 d . . .
H41A H 0.4867 0.4349 0.1876 0.044 Uiso 1 1 calc R . .
C42 C 0.4079(3) 0.3750(4) 0.1853(2) 0.0254(17) Uani 1 1 d . . .
C43 C 0.3411(3) 0.0892(4) 0.1745(2) 0.0205(16) Uani 1 1 d . . .
C44 C 0.3140(3) 0.0364(4) 0.1456(2) 0.0205(16) Uani 1 1 d . . .
C45 C 0.3400(4) -0.0325(4) 0.1453(2) 0.0258(17) Uani 1 1 d . . .
H45A H 0.3219 -0.0679 0.1263 0.031 Uiso 1 1 calc R . .
C46 C 0.3923(4) -0.0506(4) 0.1725(2) 0.0304(19) Uani 1 1 d . . .
H46A H 0.4103 -0.0976 0.1716 0.036 Uiso 1 1 calc R . .
C47 C 0.4178(4) 0.0008(4) 0.2010(2) 0.0306(19) Uani 1 1 d . . .
H47A H 0.4533 -0.0114 0.2197 0.037 Uiso 1 1 calc R . .
C48 C 0.3920(3) 0.0699(4) 0.2026(2) 0.0225(16) Uani 1 1 d . . .
C49 C 0.2619(3) 0.4086(4) 0.1077(2) 0.0259(18) Uani 1 1 d . . .
H49A H 0.2439 0.3595 0.1122 0.031 Uiso 1 1 calc R . .
C50 C 0.2250(4) 0.4643(5) 0.1296(3) 0.037(2) Uani 1 1 d . . .
H50A H 0.2282 0.4532 0.1594 0.056 Uiso 1 1 calc R . .
H50B H 0.1814 0.4627 0.1178 0.056 Uiso 1 1 calc R . .
H50C H 0.2418 0.5130 0.1257 0.056 Uiso 1 1 calc R . .
C51 C 0.2541(4) 0.4231(5) 0.0611(2) 0.036(2) Uani 1 1 d . . .
H51A H 0.2105 0.4170 0.0501 0.054 Uiso 1 1 calc R . .
H51B H 0.2796 0.3887 0.0473 0.054 Uiso 1 1 calc R . .
H51C H 0.2673 0.4729 0.0559 0.054 Uiso 1 1 calc R . .
C52 C 0.4209(4) 0.3425(4) 0.2291(2) 0.0296(19) Uani 1 1 d . . .
H52A H 0.4001 0.2940 0.2290 0.036 Uiso 1 1 calc R . .
C53 C 0.3909(4) 0.3916(5) 0.2590(3) 0.042(2) Uani 1 1 d . . .
H53A H 0.3954 0.3697 0.2869 0.063 Uiso 1 1 calc R . .
H53B H 0.3467 0.3974 0.2493 0.063 Uiso 1 1 calc R . .
H53C H 0.4111 0.4393 0.2602 0.063 Uiso 1 1 calc R . .
C54 C 0.4891(4) 0.3316(5) 0.2440(3) 0.036(2) Uani 1 1 d . . .
H54A H 0.5083 0.3023 0.2235 0.054 Uiso 1 1 calc R . .
H54B H 0.4934 0.3063 0.2709 0.054 Uiso 1 1 calc R . .
H54C H 0.5098 0.3789 0.2471 0.054 Uiso 1 1 calc R . .
C55 C 0.2555(3) 0.0522(4) 0.1164(2) 0.0267(18) Uani 1 1 d . . .
H55A H 0.2474 0.1057 0.1171 0.032 Uiso 1 1 calc R . .
C56 C 0.2621(4) 0.0306(4) 0.0705(2) 0.0283(18) Uani 1 1 d . . .
H56A H 0.2995 0.0531 0.0618 0.042 Uiso 1 1 calc R . .
H56B H 0.2257 0.0475 0.0523 0.042 Uiso 1 1 calc R . .
H56C H 0.2653 -0.0224 0.0684 0.042 Uiso 1 1 calc R . .
C57 C 0.1999(3) 0.0128(4) 0.1311(3) 0.0319(19) Uani 1 1 d . . .
H57A H 0.1943 0.0287 0.1594 0.048 Uiso 1 1 calc R . .
H57B H 0.2071 -0.0398 0.1311 0.048 Uiso 1 1 calc R . .
H57C H 0.1624 0.0242 0.1124 0.048 Uiso 1 1 calc R . .
C58 C 0.4152(4) 0.1191(4) 0.2384(2) 0.0278(18) Uani 1 1 d . . .
H58A H 0.4041 0.1702 0.2299 0.033 Uiso 1 1 calc R . .
C59 C 0.4857(4) 0.1165(5) 0.2510(3) 0.039(2) Uani 1 1 d . . .
H59A H 0.5073 0.1282 0.2268 0.059 Uiso 1 1 calc R . .
H59B H 0.4976 0.0677 0.2611 0.059 Uiso 1 1 calc R . .
H59C H 0.4971 0.1520 0.2732 0.059 Uiso 1 1 calc R . .
C60 C 0.3822(4) 0.1014(5) 0.2768(3) 0.041(2) Uani 1 1 d . . .
H60A H 0.3373 0.0992 0.2687 0.062 Uiso 1 1 calc R . .
H60B H 0.3914 0.1394 0.2979 0.062 Uiso 1 1 calc R . .
H60C H 0.3968 0.0544 0.2883 0.062 Uiso 1 1 calc R . .
C61 C 0.2952(3) 0.2296(4) 0.0608(2) 0.0252(17) Uani 1 1 d . . .
H61A H 0.2901 0.1815 0.0730 0.038 Uiso 1 1 calc R . .
H61B H 0.2628 0.2372 0.0375 0.038 Uiso 1 1 calc R . .
H61C H 0.2919 0.2671 0.0819 0.038 Uiso 1 1 calc R . .
C62 C 0.3770(4) 0.3210(4) 0.0098(2) 0.0293(18) Uani 1 1 d . . .
H62A H 0.3734 0.3635 0.0277 0.044 Uiso 1 1 calc R . .
H62B H 0.3430 0.3213 -0.0129 0.044 Uiso 1 1 calc R . .
H62C H 0.4168 0.3226 -0.0018 0.044 Uiso 1 1 calc R . .
C63 C 0.3796(4) 0.1550(4) 0.0071(2) 0.0268(18) Uani 1 1 d . . .
H63A H 0.3810 0.1105 0.0239 0.040 Uiso 1 1 calc R . .
H63B H 0.4177 0.1591 -0.0064 0.040 Uiso 1 1 calc R . .
H63C H 0.3437 0.1533 -0.0142 0.040 Uiso 1 1 calc R . .
C64 C 0.2489(7) -0.0734(7) 0.2646(5) 0.120(11) Uiso 0.50 1 d PG . .
H64A H 0.2141 -0.0442 0.2518 0.180 Uiso 0.50 1 d PG . .
H64B H 0.2818 -0.0412 0.2772 0.180 Uiso 0.50 1 d PG . .
H64C H 0.2347 -0.1049 0.2861 0.180 Uiso 0.50 1 d PG . .
C65 C 0.2678(6) -0.1084(6) 0.2397(4) 0.042(4) Uiso 0.50 1 d PG . .
H65A H 0.2806 -0.0746 0.2184 0.050 Uiso 0.50 1 d PG . .
H65B H 0.2322 -0.1365 0.2260 0.050 Uiso 0.50 1 d PG . .
C66 C 0.3208(6) -0.1621(7) 0.2494(4) 0.068(6) Uiso 0.50 1 d PG C .
H66A H 0.3169 -0.1863 0.2763 0.082 Uiso 0.50 1 d PG . .
H66B H 0.3609 -0.1358 0.2517 0.082 Uiso 0.50 1 d PG . .
C67 C 0.3190(5) -0.2335(5) 0.2060(3) 0.086(8) Uiso 0.50 1 d PG . .
H67A H 0.3149 -0.2067 0.1804 0.104 Uiso 0.33 1 d PG A 1
H67B H 0.2807 -0.2594 0.2067 0.104 Uiso 0.33 1 d PG B 1
C68A C 0.3673(6) -0.2906(7) 0.2013(4) 0.062(9) Uiso 0.33 1 d PG C 1
H68A H 0.3570 -0.3325 0.2185 0.074 Uiso 0.33 1 d PG D 1
H68B H 0.4071 -0.2708 0.2146 0.074 Uiso 0.33 1 d PG E 1
C69A C 0.3798(7) -0.3204(7) 0.1609(4) 0.015(4) Uiso 0.33 1 d PG C 1
H69A H 0.4156 -0.3532 0.1649 0.022 Uiso 0.33 1 d PG F 1
H69B H 0.3887 -0.2806 0.1423 0.022 Uiso 0.33 1 d PG G 1
H69C H 0.3434 -0.3474 0.1484 0.022 Uiso 0.33 1 d PG H 1
H67C H 0.3533 -0.2218 0.1908 0.018 Uiso 0.17 1 d PG I 2
H67D H 0.2822 -0.2233 0.1875 0.018 Uiso 0.17 1 d PG J 2
C68B C 0.3207(10) -0.3204(5) 0.2111(6) 0.059(17) Uiso 0.17 1 d PG C 2
H68C H 0.3393 -0.3332 0.2396 0.071 Uiso 0.17 1 d PG K 2
H68D H 0.2778 -0.3396 0.2073 0.071 Uiso 0.17 1 d PG L 2
C69B C 0.3584(8) -0.3558(6) 0.1791(5) 0.003(7) Uiso 0.17 1 d PG C 2
H69D H 0.3592 -0.4086 0.1831 0.004 Uiso 0.17 1 d PG M 2
H69E H 0.4009 -0.3369 0.1828 0.004 Uiso 0.17 1 d PG N 2
H69F H 0.3393 -0.3445 0.1509 0.004 Uiso 0.17 1 d PG O 2

loop_
_atom_site_aniso_label
_atom_site_aniso_U_11
_atom_site_aniso_U_22
_atom_site_aniso_U_33
_atom_site_aniso_U_23
_atom_site_aniso_U_13
_atom_site_aniso_U_12
Sn1 0.0168(3) 0.0221(3) 0.0262(3) -0.0058(2) 0.0045(2) -0.0024(2)
Sn2 0.0156(3) 0.0300(3) 0.0181(3) -0.0018(2) 0.00117(19) 0.0001(2)
Si1 0.0165(10) 0.0251(11) 0.0208(10) -0.0010(9) 0.0006(8) -0.0003(8)
N1 0.019(3) 0.023(3) 0.021(3) -0.002(3) 0.004(3) -0.002(3)
C1 0.016(4) 0.021(4) 0.014(3) -0.004(3) 0.002(3) -0.005(3)
C2 0.011(3) 0.017(4) 0.023(4) -0.004(3) 0.000(3) -0.006(3)
C3 0.023(4) 0.024(4) 0.025(4) -0.005(3) 0.010(3) -0.008(3)
C4 0.019(4) 0.023(4) 0.035(5) -0.006(3) 0.009(3) -0.002(3)
C5 0.015(4) 0.015(4) 0.035(4) 0.002(3) 0.003(3) -0.004(3)
C6 0.011(3) 0.018(4) 0.020(4) -0.003(3) 0.001(3) -0.009(3)
C7 0.006(3) 0.020(4) 0.022(4) 0.001(3) -0.003(3) 0.002(3)
C8 0.016(4) 0.014(4) 0.022(4) 0.002(3) 0.003(3) 0.001(3)
C9 0.023(4) 0.030(4) 0.020(4) 0.001(3) -0.003(3) 0.003(3)
C10 0.022(4) 0.039(5) 0.020(4) -0.003(4) -0.001(3) 0.014(4)
C11 0.016(4) 0.026(4) 0.039(5) -0.007(4) -0.010(3) 0.005(3)
C12 0.016(4) 0.014(4) 0.028(4) 0.001(3) -0.002(3) 0.004(3)
C13 0.018(4) 0.020(4) 0.018(4) 0.004(3) 0.006(3) 0.000(3)
C14 0.019(4) 0.030(4) 0.021(4) -0.001(3) 0.011(3) 0.001(3)
C15 0.023(4) 0.035(5) 0.017(4) 0.000(3) 0.000(3) 0.004(3)
C16 0.029(5) 0.026(4) 0.031(5) 0.009(4) 0.005(4) 0.009(3)
C17 0.029(5) 0.022(4) 0.038(5) 0.001(4) 0.002(4) -0.002(3)
C18 0.019(4) 0.026(4) 0.021(4) 0.001(3) 0.006(3) 0.000(3)
C19 0.014(4) 0.018(4) 0.018(4) 0.000(3) 0.002(3) -0.002(3)
C20 0.023(4) 0.020(4) 0.037(5) -0.003(3) 0.002(3) -0.004(3)
C21 0.023(4) 0.025(4) 0.032(4) -0.005(3) 0.008(3) -0.007(3)
C22 0.025(4) 0.022(4) 0.042(5) -0.001(4) -0.008(4) -0.008(3)
C23 0.019(4) 0.037(5) 0.078(7) 0.007(5) 0.010(4) -0.004(4)
C24 0.029(5) 0.022(4) 0.070(7) -0.002(4) -0.015(5) -0.009(4)
C25 0.017(4) 0.028(4) 0.032(4) 0.004(4) -0.005(3) -0.005(3)
C26 0.035(5) 0.030(5) 0.062(6) -0.012(4) -0.008(5) -0.008(4)
C27 0.014(4) 0.042(5) 0.050(5) 0.000(4) 0.003(4) -0.001(4)
C28 0.033(4) 0.026(4) 0.022(4) -0.005(3) -0.006(3) -0.004(3)
C29 0.034(5) 0.049(6) 0.033(5) 0.005(4) -0.016(4) -0.010(4)
C30 0.049(6) 0.049(6) 0.033(5) -0.010(4) -0.002(4) 0.006(5)
C31 0.017(4) 0.024(4) 0.013(3) -0.001(3) 0.002(3) -0.003(3)
C32 0.019(4) 0.020(4) 0.017(4) 0.001(3) -0.001(3) 0.003(3)
C33 0.025(4) 0.019(4) 0.024(4) 0.000(3) 0.005(3) -0.003(3)
C34 0.014(4) 0.030(4) 0.024(4) 0.000(3) 0.003(3) 0.000(3)
C35 0.022(4) 0.020(4) 0.023(4) -0.003(3) 0.002(3) 0.002(3)
C36 0.023(4) 0.021(4) 0.015(3) -0.001(3) -0.001(3) -0.002(3)
C37 0.026(4) 0.018(4) 0.019(4) 0.000(3) 0.006(3) 0.001(3)
C38 0.032(5) 0.025(4) 0.029(4) 0.000(3) 0.005(4) -0.002(3)
C39 0.032(5) 0.043(5) 0.042(5) 0.016(4) 0.000(4) -0.011(4)
C40 0.046(6) 0.044(6) 0.058(7) 0.017(5) 0.007(5) -0.021(5)
C41 0.025(5) 0.044(5) 0.039(5) 0.010(4) -0.009(4) -0.012(4)
C42 0.022(4) 0.028(4) 0.026(4) 0.004(3) 0.001(3) -0.004(3)
C43 0.019(4) 0.018(4) 0.026(4) 0.004(3) 0.007(3) -0.004(3)
C44 0.018(4) 0.019(4) 0.026(4) -0.001(3) 0.007(3) -0.002(3)
C45 0.027(4) 0.023(4) 0.028(4) -0.002(3) 0.005(3) 0.000(3)
C46 0.032(5) 0.029(5) 0.031(5) 0.003(4) 0.007(4) 0.003(4)
C47 0.031(5) 0.036(5) 0.024(4) 0.011(4) 0.000(3) 0.004(4)
C48 0.016(4) 0.024(4) 0.027(4) -0.002(3) 0.003(3) -0.002(3)
C49 0.020(4) 0.021(4) 0.036(5) 0.004(3) 0.002(3) 0.005(3)
C50 0.028(5) 0.032(5) 0.051(6) -0.006(4) 0.006(4) 0.004(4)
C51 0.045(6) 0.029(5) 0.032(5) 0.009(4) -0.003(4) -0.001(4)
C52 0.030(5) 0.031(5) 0.027(4) 0.002(4) 0.000(4) -0.006(4)
C53 0.040(5) 0.052(6) 0.035(5) 0.000(4) 0.008(4) -0.001(4)
C54 0.037(5) 0.033(5) 0.034(5) -0.003(4) -0.014(4) -0.006(4)
C55 0.023(4) 0.022(4) 0.034(5) -0.002(3) -0.002(3) -0.002(3)
C56 0.028(5) 0.021(4) 0.034(5) -0.001(3) -0.005(4) 0.003(3)
C57 0.020(4) 0.028(5) 0.048(5) -0.004(4) 0.001(4) 0.001(3)
C58 0.033(5) 0.028(4) 0.022(4) -0.002(3) 0.003(3) 0.002(3)
C59 0.029(5) 0.051(6) 0.035(5) 0.004(4) -0.010(4) -0.004(4)
C60 0.036(5) 0.055(6) 0.032(5) -0.007(4) -0.002(4) 0.002(4)
C61 0.021(4) 0.032(5) 0.023(4) 0.002(3) 0.001(3) 0.000(3)
C62 0.021(4) 0.034(5) 0.034(5) 0.003(4) 0.007(3) 0.001(3)
C63 0.024(4) 0.033(5) 0.025(4) 0.002(3) 0.007(3) 0.000(3)

loop_
_atom_type_symbol
_atom_type_description
_atom_type_scat_dispersion_real
_atom_type_scat_dispersion_imag
_atom_type_scat_source
C C 0.0033 0.0016 'International Tables Vol C Tables 4.2.6.8 and 6.1.1.4'
H H 0.0000 0.0000 'International Tables Vol C Tables 4.2.6.8 and 6.1.1.4'
N N 0.0061 0.0033 'International Tables Vol C Tables 4.2.6.8 and 6.1.1.4'
Si Si 0.0817 0.0704 'International Tables Vol C Tables 4.2.6.8 and 6.1.1.4'
Sn Sn -0.6537 1.4246 'International Tables Vol C Tables 4.2.6.8 and 6.1.1.4'

loop_
_geom_angle_atom_site_label_1
_geom_angle_atom_site_label_2
_geom_angle_atom_site_label_3
_geom_angle
N1 Sn1 C1 107.0(2)
N1 Sn2 C31 108.1(2)
N1 Si1 C61 112.7(3)
N1 Si1 C63 111.7(3)
C61 Si1 C63 106.9(3)
N1 Si1 C62 107.2(3)
C61 Si1 C62 109.3(3)
C63 Si1 C62 109.0(4)
Si1 N1 Sn2 134.6(3)
Si1 N1 Sn1 115.8(3)
Sn2 N1 Sn1 107.9(3)
C2 C1 C6 118.5(6)
C2 C1 Sn1 129.8(5)
C6 C1 Sn1 109.6(4)
C3 C2 C1 118.9(7)
C3 C2 C13 118.9(6)
C1 C2 C13 121.9(6)
C4 C3 C2 121.4(7)
C5 C4 C3 119.7(7)
C4 C5 C6 120.2(7)
C5 C6 C1 121.1(6)
C5 C6 C7 119.8(6)
C1 C6 C7 119.0(6)
C8 C7 C12 120.5(6)
C8 C7 C6 121.3(6)
C12 C7 C6 118.2(6)
C9 C8 C7 118.5(7)
C9 C8 C19 121.8(6)
C7 C8 C19 119.7(6)
C10 C9 C8 120.8(7)
C11 C10 C9 120.9(7)
C10 C11 C12 121.2(7)
C11 C12 C7 118.0(7)
C11 C12 C22 120.4(7)
C7 C12 C22 121.4(7)
C14 C13 C18 119.4(6)
C14 C13 C2 121.2(6)
C18 C13 C2 119.4(6)
C15 C14 C13 119.4(7)
C15 C14 C28 118.8(7)
C13 C14 C28 121.8(7)
C16 C15 C14 121.3(7)
C15 C16 C17 119.7(7)
C18 C17 C16 121.3(7)
C17 C18 C13 118.8(7)
C17 C18 C25 120.7(7)
C13 C18 C25 120.3(6)
C8 C19 C20 111.1(6)
C8 C19 C21 112.3(6)
C20 C19 C21 109.3(6)
C24 C22 C12 115.6(7)
C24 C22 C23 110.5(7)
C12 C22 C23 109.2(6)
C26 C25 C18 114.4(7)
C26 C25 C27 111.2(7)
C18 C25 C27 108.9(6)
C14 C28 C29 113.7(7)
C14 C28 C30 111.4(7)
C29 C28 C30 108.4(7)
C32 C31 C36 118.4(6)
C32 C31 Sn2 125.0(5)
C36 C31 Sn2 115.2(5)
C31 C32 C33 120.1(6)
C31 C32 C43 122.0(6)
C33 C32 C43 117.8(6)
C34 C33 C32 121.0(7)
C33 C34 C35 119.9(7)
C34 C35 C36 120.0(7)
C35 C36 C31 120.5(6)
C35 C36 C37 121.4(6)
C31 C36 C37 117.9(6)
C42 C37 C38 119.8(7)
C42 C37 C36 118.0(6)
C38 C37 C36 122.1(7)
C39 C38 C37 117.6(7)
C39 C38 C49 119.9(7)
C37 C38 C49 121.9(7)
C40 C39 C38 122.2(8)
C41 C40 C39 119.8(8)
C42 C41 C40 120.4(8)
C41 C42 C37 119.6(7)
C41 C42 C52 119.6(7)
C37 C42 C52 119.7(7)
C48 C43 C44 119.4(7)
C48 C43 C32 120.2(6)
C44 C43 C32 120.2(6)
C45 C44 C43 119.1(7)
C45 C44 C55 118.9(7)
C43 C44 C55 122.0(6)
C44 C45 C46 121.1(7)
C47 C46 C45 119.3(7)
C46 C47 C48 120.9(7)
C47 C48 C43 120.1(7)
C47 C48 C58 118.3(7)
C43 C48 C58 121.2(7)
C51 C49 C50 109.7(7)
C51 C49 C38 114.1(7)
C50 C49 C38 109.7(6)
C54 C52 C53 110.6(7)
C54 C52 C42 114.5(7)
C53 C52 C42 107.9(7)
C44 C55 C57 110.4(6)
C44 C55 C56 112.4(6)
C57 C55 C56 109.7(6)
C48 C58 C60 110.3(7)
C48 C58 C59 114.8(7)
C60 C58 C59 108.7(7)
C64 C65 C66 122.9
C65 C66 C67 110.0
C68A C67 C68B 46.2
C68A C67 C66 126.6
C68B C67 C66 127.5
C69A C68A C67 123.4
C69B C68B C67 111.1

loop_
_geom_bond_atom_site_label_1
_geom_bond_atom_site_label_2
_geom_bond_distance
Sn1 N1 2.111(6)
Sn1 C1 2.267(7)
Sn2 N1 2.055(6)
Sn2 C31 2.250(7)
Si1 N1 1.732(6)
Si1 C61 1.859(7)
Si1 C63 1.865(8)
Si1 C62 1.887(8)
C1 C2 1.401(9)
C1 C6 1.405(10)
C2 C3 1.401(10)
C2 C13 1.501(10)
C3 C4 1.382(10)
C4 C5 1.370(10)
C5 C6 1.384(10)
C6 C7 1.511(9)
C7 C8 1.415(9)
C7 C12 1.421(9)
C8 C9 1.388(10)
C8 C19 1.525(9)
C9 C10 1.380(10)
C10 C11 1.365(11)
C11 C12 1.394(11)
C12 C22 1.516(10)
C13 C14 1.421(10)
C13 C18 1.423(10)
C14 C15 1.378(10)
C14 C28 1.515(10)
C15 C16 1.371(11)
C16 C17 1.403(11)
C17 C18 1.374(10)
C18 C25 1.527(10)
C19 C20 1.530(10)
C19 C21 1.533(10)
C22 C24 1.511(11)
C22 C23 1.530(11)
C25 C26 1.527(11)
C25 C27 1.536(11)
C28 C29 1.524(11)
C28 C30 1.550(11)
C31 C32 1.400(10)
C31 C36 1.423(10)
C32 C33 1.407(10)
C32 C43 1.498(10)
C33 C34 1.380(10)
C34 C35 1.396(10)
C35 C36 1.399(10)
C36 C37 1.499(10)
C37 C42 1.422(10)
C37 C38 1.424(10)
C38 C39 1.387(11)
C38 C49 1.528(11)
C39 C40 1.387(12)
C40 C41 1.386(12)
C41 C42 1.382(11)
C42 C52 1.533(10)
C43 C48 1.393(10)
C43 C44 1.428(10)
C44 C45 1.387(10)
C44 C55 1.520(10)
C45 C46 1.395(11)
C46 C47 1.391(11)
C47 C48 1.392(11)
C48 C58 1.510(10)
C49 C51 1.517(11)
C49 C50 1.524(11)
C52 C54 1.517(11)
C52 C53 1.520(12)
C55 C57 1.530(11)
C55 C56 1.557(11)
C58 C60 1.534(11)
C58 C59 1.539(11)
C64 C65 1.1409
C65 C66 1.5212
C66 C67 1.9169
C67 C68A 1.5018
C67 C68B 1.6062
C68A C69A 1.4707
C68B C69B 1.5345
